data_2310462
loop_
_publ_author_name
'Perrotta, A.J.'
'Smith, J.V.'

_publ_section_title
;
 The crystal structure of brewsterite, (Sr, Ba, Ca) Al2 Si6 O16 (H2 O)5
;
_journal_name_full 'Acta Crystallographica (1,1948-23,1967)'
_journal_page_first 857
_journal_page_last 862
_journal_volume 17
_journal_year 1964
_chemical_formula_sum 'Al1.98 H9.8 O20.9 Si6.02 Sr'
_chemical_name_systematic 'Sr (Al1.98 Si6.02 O16) (H2 O)4.9'
_space_group_IT_number 11
_symmetry_space_group_name_Hall '-P 2yb'
_symmetry_space_group_name_H-M 'P 1 21/m 1'
_cell_angle_alpha 90
_cell_angle_beta 94.3
_cell_angle_gamma 90
_cell_formula_units_Z 2
_cell_length_a 6.772
_cell_length_b 17.50999
_cell_length_c 7.744
_cell_volume 915.681
_citation_journal_id_ASTM ACCRA9
_cod_data_source_file Perrotta_ACCRA9_1964_1720.cif
_cod_data_source_block H9.8Al1.98O20.9Si6.02Sr1
_cod_original_cell_volume 915.6805
_cod_original_formula_sum 'H9.8 Al1.98 O20.9 Si6.02 Sr1'
_cod_database_code 2310462

loop_
_symmetry_equiv_pos_as_xyz
x,y,z
-x,y+1/2,-z
-x,-y,-z
x,-y-1/2,z

loop_
_atom_site_label
_atom_site_type_symbol
_atom_site_fract_x
_atom_site_fract_y
_atom_site_fract_z
_atom_site_occupancy
_atom_site_U_iso_or_equiv
Si1 Si+4 0.3187 0.0814 0.822 0.67 0.0
O9 O-2 0.0731 0.0915 0.7604 1 0.0
Al2 Al+3 0.4053 0.0568 0.2105 0.33 0.0
O10 O-2 0.2212 0.997 0.2379 1 0.0
O13 O-2 0.5765 0.25 0.4986 1 0.0
O1 O-2 0.0545 0.25 0.4703 0.98 0.0
Si4 Si+4 0.9106 0.0527 0.6412 1 0.0
O6 O-2 0.4244 0.1227 0.36 1 0.0
O12 O-2 0 0 0.5 1 0.0
O11 O-2 0.3835 0.992 0.7959 1 0.0
Al3 Al+3 0.5566 0.1584 0.5345 0.33 0.0
Si2 Si+4 0.4053 0.0568 0.2105 0.67 0.0
O7 O-2 0.7909 0.1214 0.5466 1 0.0
Si3 Si+4 0.5566 0.1584 0.5345 0.67 0.0
O5 O-2 0.3461 0.1057 0.0286 1 0.0
O2 O-2 0.9319 0.1469 0.1537 0.98 0.0
O8 O-2 0.4519 0.1406 0.7141 1 0.0
Al1 Al+3 0.3187 0.0814 0.822 0.33 0.0
O3 O-2 0.5896 0.25 0.0256 0.98 0.0
O4 O-2 0.0544 0.25 0.8642 0.98 0.0
Sr1 Sr+2 0.2507 0.25 0.1778 1 0.0
